data_7238821
loop_
_publ_author_name
'Li, Yun-Wu'
'Li, Jian-Rong'
'Wang, Li-Fu'
'Zhou, Bo-Yu'
'Chen, Qiang'
'Bu, Xian-He'

_publ_section_title
;
 Microporous metal--organic frameworks with open metal sites as sorbents
 for selective gas adsorption and fluorescence sensors for metal ions
;
_journal_issue 3
_journal_name_full 'J. Mater. Chem. A'
_journal_page_first 495
_journal_paper_doi 10.1039/C2TA00635A
_journal_volume 1
_journal_year 2013
_chemical_formula_sum 'C24 H10 N3 O13 Zn3'
_chemical_formula_weight 744.46
_space_group_IT_number 87
_space_group_name_Hall '-I 4'
_space_group_name_H-M_alt 'I 4/m'
_symmetry_cell_setting tetragonal
_symmetry_space_group_name_H-M 'I 4/m'
_atom_sites_solution_hydrogens geom
_atom_sites_solution_primary direct
_atom_sites_solution_secondary difmap
_audit_creation_method SHELXL-97
_cell_angle_alpha 90.00
_cell_angle_beta 90.00
_cell_angle_gamma 90.00
_cell_formula_units_Z 8
_cell_length_a 22.045(3)
_cell_length_b 22.045(3)
_cell_length_c 22.495(5)
_cell_measurement_temperature 386(2)
_cell_volume 10932(3)
_computing_cell_refinement 'Bruker SMART'
_computing_data_collection 'Bruker SMART'
_computing_data_reduction 'Bruker SAINT'
_computing_molecular_graphics 'Bruker SHELXTL'
_computing_publication_material 'Bruker SHELXTL'
_computing_structure_refinement 'SHELXL-97 (Sheldrick, 1997)'
_computing_structure_solution 'SHELXS-97 (Sheldrick, 1990)'
_diffrn_ambient_temperature 386(2)
_diffrn_measured_fraction_theta_full 1.000
_diffrn_measured_fraction_theta_max 1.000
_diffrn_measurement_device_type 'Bruker Apex CCD area-detector'
_diffrn_measurement_method 'phi and omega scans'
_diffrn_radiation_monochromator graphite
_diffrn_radiation_source 'fine-focus sealed tube'
_diffrn_radiation_type MoK\a
_diffrn_radiation_wavelength 0.71073
_diffrn_reflns_av_R_equivalents 0.0704
_diffrn_reflns_av_sigmaI/netI 0.0422
_diffrn_reflns_limit_h_max 18
_diffrn_reflns_limit_h_min -26
_diffrn_reflns_limit_k_max 26
_diffrn_reflns_limit_k_min -25
_diffrn_reflns_limit_l_max 26
_diffrn_reflns_limit_l_min -26
_diffrn_reflns_number 41198
_diffrn_reflns_theta_full 24.98
_diffrn_reflns_theta_max 24.98
_diffrn_reflns_theta_min 1.29
_exptl_absorpt_coefficient_mu 1.342
_exptl_absorpt_correction_T_max 0.7751
_exptl_absorpt_correction_T_min 0.7389
_exptl_absorpt_correction_type multi-scan
_exptl_crystal_colour colorless
_exptl_crystal_density_diffrn 0.905
_exptl_crystal_density_method 'not measured'
_exptl_crystal_description block
_exptl_crystal_F_000 2952
_exptl_crystal_size_max 0.24
_exptl_crystal_size_mid 0.22
_exptl_crystal_size_min 0.20
_platon_squeeze_details ' ?'
_refine_diff_density_max 1.024
_refine_diff_density_min -0.498
_refine_diff_density_rms 0.073
_refine_ls_extinction_method none
_refine_ls_goodness_of_fit_ref 1.045
_refine_ls_hydrogen_treatment constr
_refine_ls_matrix_type full
_refine_ls_number_parameters 217
_refine_ls_number_reflns 4956
_refine_ls_number_restraints 24
_refine_ls_restrained_S_all 1.107
_refine_ls_R_factor_all 0.0596
_refine_ls_R_factor_gt 0.0461
_refine_ls_shift/su_max 0.001
_refine_ls_shift/su_mean 0.000
_refine_ls_structure_factor_coef Fsqd
_refine_ls_weighting_details 'calc w=1/[\s^2^(Fo^2^)+(0.0702P)^2^+10.5116P] where P=(Fo^2^+2Fc^2^)/3'
_refine_ls_weighting_scheme calc
_refine_ls_wR_factor_gt 0.1245
_refine_ls_wR_factor_ref 0.1316
_reflns_number_gt 4164
_reflns_number_total 4956
_reflns_threshold_expression >2sigma(I)
_cod_data_source_file c2ta00635a.txt
_cod_data_source_block 1a
_cod_depositor_comments
;
The following automatic conversions were performed:

data item '_symmetry_cell_setting' value 'Tetragonal' was changed to
'tetragonal' in accordance with the
/home/saulius/struct/COD-crude-data/automatic-downloads/DataCite-retrospective/RSC/depositions/lib/dictionaries/cif_core.dic
dictionary named 'cif_core.dic' version 2.4.2 last updated on
2011-04-26.

Automatic conversion script
Id: cif_fix_values 6909 2019-04-08 15:41:33Z antanas 
;
_cod_original_sg_symbol_H-M I4/m
_cod_database_code 7238821

loop_
_symmetry_equiv_pos_as_xyz
'x, y, z'
'-x, -y, z'
'-y, x, z'
'y, -x, z'
'x+1/2, y+1/2, z+1/2'
'-x+1/2, -y+1/2, z+1/2'
'-y+1/2, x+1/2, z+1/2'
'y+1/2, -x+1/2, z+1/2'
'-x, -y, -z'
'x, y, -z'
'y, -x, -z'
'-y, x, -z'
'-x+1/2, -y+1/2, -z+1/2'
'x+1/2, y+1/2, -z+1/2'
'y+1/2, -x+1/2, -z+1/2'
'-y+1/2, x+1/2, -z+1/2'

loop_
_atom_site_label
_atom_site_type_symbol
_atom_site_fract_x
_atom_site_fract_y
_atom_site_fract_z
_atom_site_U_iso_or_equiv
_atom_site_adp_type
_atom_site_occupancy
_atom_site_symmetry_multiplicity
_atom_site_calc_flag
_atom_site_refinement_flags
_atom_site_disorder_assembly
_atom_site_disorder_group
Zn1 Zn 0.192838(19) 0.656211(18) 1.129239(17) 0.02768(16) Uani 1 1 d . . .
Zn2 Zn 0.28698(3) 0.60818(2) 1.0000 0.02616(17) Uani 1 2 d S . .
C1 C 0.2297(2) 0.53450(17) 1.11241(17) 0.0417(10) Uani 1 1 d . . .
C2 C 0.23539(18) 0.47253(17) 1.13934(16) 0.0357(9) Uani 1 1 d . A .
C3 C 0.26828(17) 0.42676(15) 1.11110(16) 0.0333(9) Uani 1 1 d . . .
H3 H 0.2863 0.4340 1.0744 0.040 Uiso 1 1 calc R A .
C4 C 0.2074(2) 0.46065(17) 1.19347(18) 0.0442(11) Uani 1 1 d . . .
H4 H 0.1847 0.4910 1.2117 0.053 Uiso 1 1 calc R A .
C5 C 0.10744(19) 0.68242(18) 1.21998(17) 0.0410(10) Uani 1 1 d . . .
O6 O 0.06932(15) 0.64815(17) 1.19819(14) 0.0728(11) Uani 1 1 d . A .
C6 C 0.09600(17) 0.71270(19) 1.27883(18) 0.0393(9) Uani 1 1 d . . .
C7 C 0.31921(18) 0.6913(2) 1.10977(18) 0.0425(10) Uani 1 1 d . . .
C8 C 0.36980(17) 0.72599(19) 1.13830(17) 0.0375(9) Uani 1 1 d . A .
C9 C 0.35934(18) 0.7544(2) 1.19261(18) 0.0432(10) Uani 1 1 d . . .
H9 H 0.3213 0.7511 1.2101 0.052 Uiso 1 1 calc R A .
C10 C 0.1093(2) 0.6979(3) 1.0303(2) 0.0807(17) Uani 1 1 d U . .
C11 C 0.0595(3) 0.7205(4) 1.0642(4) 0.125(3) Uani 1 1 d U A .
H11 H 0.0592 0.7184 1.1055 0.150 Uiso 1 1 calc R . .
C12 C 0.0116(4) 0.7458(4) 1.0329(4) 0.162(4) Uani 1 1 d U . .
H12 H -0.0208 0.7629 1.0534 0.194 Uiso 1 1 calc R A .
N1 N 0.16279(16) 0.67249(18) 1.04878(15) 0.0552(11) Uani 1 1 d . A .
N2 N 0.19377(19) 0.65659(19) 1.0000 0.0306(10) Uani 1 2 d S . .
O1 O 0.25497(12) 0.54540(11) 0.93582(11) 0.0345(6) Uani 1 1 d . . .
O2 O 0.32781(11) 0.66632(12) 0.93823(11) 0.0357(6) Uani 1 1 d . . .
O3 O 0.1899(3) 0.5679(2) 1.1386(2) 0.0502(13) Uani 0.70 1 d P A 1
O3A O 0.2241(5) 0.5793(4) 1.1507(4) 0.033(2) Uani 0.30 1 d P A 2
O4 O 0.2677(2) 0.7014(3) 1.1325(3) 0.081(2) Uani 0.70 1 d P A 1
O4A O 0.2781(5) 0.6688(4) 1.1477(5) 0.028(2) Uani 0.30 1 d PU A 2
O5 O 0.15750(12) 0.69797(12) 1.19585(11) 0.0378(6) Uani 1 1 d . A .
O1W O 0.3701(2) 0.5564(2) 1.0000 0.0638(13) Uani 1 2 d S . .

loop_
_atom_site_aniso_label
_atom_site_aniso_U_11
_atom_site_aniso_U_22
_atom_site_aniso_U_33
_atom_site_aniso_U_23
_atom_site_aniso_U_13
_atom_site_aniso_U_12
Zn1 0.0349(3) 0.0338(3) 0.0144(2) -0.00430(16) 0.00317(16) 0.00289(18)
Zn2 0.0387(3) 0.0284(3) 0.0114(3) 0.000 0.000 -0.0047(3)
C1 0.066(3) 0.032(2) 0.028(2) 0.0049(17) 0.013(2) 0.004(2)
C2 0.050(2) 0.036(2) 0.0203(18) 0.0079(16) 0.0108(17) 0.0068(18)
C3 0.049(2) 0.0314(19) 0.0199(19) 0.0028(15) 0.0147(16) -0.0037(17)
C4 0.073(3) 0.0264(19) 0.033(2) 0.0067(17) 0.018(2) 0.010(2)
C5 0.051(2) 0.049(2) 0.023(2) -0.0156(18) 0.0065(18) -0.011(2)
O6 0.067(2) 0.105(3) 0.047(2) -0.051(2) 0.0234(17) -0.036(2)
C6 0.034(2) 0.054(2) 0.030(2) -0.0179(18) 0.0084(17) -0.0044(19)
C7 0.033(2) 0.063(3) 0.032(2) -0.023(2) 0.0054(17) -0.003(2)
C8 0.033(2) 0.054(2) 0.026(2) -0.0217(18) 0.0040(16) -0.0073(18)
C9 0.032(2) 0.065(3) 0.033(2) -0.019(2) 0.0052(17) -0.0045(19)
C10 0.076(3) 0.116(4) 0.050(3) 0.000(3) 0.001(2) 0.046(3)
C11 0.116(4) 0.158(5) 0.100(4) 0.005(4) 0.001(4) 0.062(4)
C12 0.148(5) 0.194(5) 0.144(5) 0.000(4) -0.004(4) 0.065(4)
N1 0.052(2) 0.089(3) 0.0238(18) -0.0045(18) -0.0008(16) 0.032(2)
N2 0.042(3) 0.039(2) 0.011(2) 0.000 0.000 0.006(2)
O1 0.0532(16) 0.0297(13) 0.0205(13) -0.0045(10) -0.0050(12) -0.0030(12)
O2 0.0377(14) 0.0466(15) 0.0227(13) 0.0093(12) -0.0046(11) -0.0110(12)
O3 0.066(3) 0.035(3) 0.050(3) 0.006(2) 0.022(3) 0.008(3)
O3A 0.061(7) 0.023(5) 0.015(5) -0.009(3) 0.010(5) -0.008(5)
O4 0.030(3) 0.128(6) 0.086(5) -0.082(5) 0.015(3) -0.016(4)
O4A 0.028(4) 0.035(4) 0.023(4) 0.003(3) 0.002(3) -0.002(3)
O5 0.0411(15) 0.0454(15) 0.0269(14) -0.0130(12) 0.0079(12) -0.0014(13)
O1W 0.085(3) 0.068(3) 0.039(3) 0.000 0.000 0.028(3)

loop_
_atom_type_symbol
_atom_type_description
_atom_type_scat_dispersion_real
_atom_type_scat_dispersion_imag
_atom_type_scat_source
C C 0.0033 0.0016 'International Tables Vol C Tables 4.2.6.8 and 6.1.1.4'
H H 0.0000 0.0000 'International Tables Vol C Tables 4.2.6.8 and 6.1.1.4'
N N 0.0061 0.0033 'International Tables Vol C Tables 4.2.6.8 and 6.1.1.4'
O O 0.0106 0.0060 'International Tables Vol C Tables 4.2.6.8 and 6.1.1.4'
Zn Zn 0.2839 1.4301 'International Tables Vol C Tables 4.2.6.8 and 6.1.1.4'

loop_
_geom_angle_atom_site_label_1
_geom_angle_atom_site_label_2
_geom_angle_atom_site_label_3
_geom_angle
_geom_angle_site_symmetry_1
_geom_angle_site_symmetry_3
O3A Zn1 O5 112.2(3) . .
O3A Zn1 O4 98.2(4) . .
O5 Zn1 O4 94.00(17) . .
O3A Zn1 O4A 73.8(4) . .
O5 Zn1 O4A 99.0(4) . .
O4 Zn1 O4A 24.7(3) . .
O3A Zn1 O3 25.1(3) . .
O5 Zn1 O3 112.20(17) . .
O4 Zn1 O3 122.5(3) . .
O4A Zn1 O3 98.7(3) . .
O3A Zn1 N1 121.5(3) . .
O5 Zn1 N1 119.66(13) . .
O4 Zn1 N1 103.3(3) . .
O4A Zn1 N1 119.9(3) . .
O3 Zn1 N1 105.7(2) . .
O2 Zn2 O2 83.16(14) 10_557 .
O2 Zn2 O1 173.89(10) 10_557 .
O2 Zn2 O1 95.21(10) . .
O2 Zn2 O1 95.21(10) 10_557 10_557
O2 Zn2 O1 173.89(10) . 10_557
O1 Zn2 O1 85.81(13) . 10_557
O2 Zn2 O1W 87.63(13) 10_557 .
O2 Zn2 O1W 87.63(13) . .
O1 Zn2 O1W 86.42(12) . .
O1 Zn2 O1W 86.42(12) 10_557 .
O2 Zn2 N2 95.70(11) 10_557 .
O2 Zn2 N2 95.70(11) . .
O1 Zn2 N2 90.31(10) . .
O1 Zn2 N2 90.31(10) 10_557 .
O1W Zn2 N2 175.54(18) . .
O1 C1 O3 126.4(4) 10_557 .
O1 C1 O3A 117.9(6) 10_557 .
O3 C1 O3A 37.6(4) . .
O1 C1 C2 119.4(3) 10_557 .
O3 C1 C2 113.1(4) . .
O3A C1 C2 115.3(5) . .
C4 C2 C3 119.6(3) . .
C4 C2 C1 119.2(3) . .
C3 C2 C1 121.2(3) . .
C2 C3 C8 119.7(3) . 3_655
C2 C3 H3 120.2 . .
C8 C3 H3 120.2 3_655 .
C2 C4 C6 121.4(4) . 15_457
C2 C4 H4 119.3 . .
C6 C4 H4 119.3 15_457 .
O6 C5 O5 125.8(4) . .
O6 C5 C6 120.5(4) . .
O5 C5 C6 113.6(3) . .
C9 C6 C4 118.2(4) 13_567 16_557
C9 C6 C5 121.5(3) 13_567 .
C4 C6 C5 120.3(3) 16_557 .
O2 C7 O4 125.0(4) 10_557 .
O2 C7 O4A 119.9(6) 10_557 .
O4 C7 O4A 37.0(4) . .
O2 C7 C8 119.4(3) 10_557 .
O4 C7 C8 113.9(4) . .
O4A C7 C8 114.8(6) . .
C9 C8 C3 119.4(3) . 4_565
C9 C8 C7 118.9(3) . .
C3 C8 C7 121.7(3) 4_565 .
C6 C9 C8 121.8(4) 13_567 .
C6 C9 H9 119.1 13_567 .
C8 C9 H9 119.1 . .
C10 C10 N1 107.6(3) 10_557 .
C10 C10 C11 122.2(4) 10_557 .
N1 C10 C11 130.1(5) . .
C12 C11 C10 117.2(7) . .
C12 C11 H11 121.4 . .
C10 C11 H11 121.4 . .
C11 C12 C12 120.5(5) . 10_557
C11 C12 H12 119.7 . .
C12 C12 H12 119.7 10_557 .
N2 N1 C10 107.3(4) . .
N2 N1 Zn1 122.4(3) . .
C10 N1 Zn1 130.2(3) . .
N1 N2 N1 110.1(4) 10_557 .
N1 N2 Zn2 125.0(2) 10_557 .
N1 N2 Zn2 125.0(2) . .
C1 O1 Zn2 150.4(3) 10_557 .
C7 O2 Zn2 142.4(3) 10_557 .
C1 O3 Zn1 119.7(4) . .
C1 O3A Zn1 122.7(7) . .
C7 O4 Zn1 131.4(4) . .
C7 O4A Zn1 124.7(7) . .
C5 O5 Zn1 123.6(2) . .

loop_
_geom_bond_atom_site_label_1
_geom_bond_atom_site_label_2
_geom_bond_distance
_geom_bond_site_symmetry_2
Zn1 O3A 1.892(11) .
Zn1 O5 1.923(2) .
Zn1 O4 1.929(5) .
Zn1 O4A 1.945(11) .
Zn1 O3 1.959(5) .
Zn1 N1 1.960(4) .
Zn2 O2 2.094(2) 10_557
Zn2 O2 2.094(2) .
Zn2 O1 2.121(2) .
Zn2 O1 2.121(2) 10_557
Zn2 O1W 2.158(5) .
Zn2 N2 2.315(4) .
C1 O1 1.243(4) 10_557
C1 O3 1.289(6) .
C1 O3A 1.316(10) .
C1 C2 1.500(5) .
C2 C4 1.390(5) .
C2 C3 1.395(5) .
C3 C8 1.403(5) 3_655
C3 H3 0.9300 .
C4 C6 1.401(5) 15_457
C4 H4 0.9300 .
C5 O6 1.232(5) .
C5 O5 1.277(5) .
C5 C6 1.504(5) .
C6 C9 1.382(5) 13_567
C6 C4 1.401(5) 16_557
C7 O2 1.227(4) 10_557
C7 O4 1.265(6) .
C7 O4A 1.341(11) .
C7 C8 1.497(5) .
C8 C9 1.392(5) .
C8 C3 1.403(5) 4_565
C9 C6 1.382(5) 13_567
C9 H9 0.9300 .
C10 C10 1.365(11) 10_557
C10 N1 1.369(6) .
C10 C11 1.426(8) .
C11 C12 1.386(10) .
C11 H11 0.9300 .
C12 C12 1.479(17) 10_557
C12 H12 0.9300 .
N1 N2 1.339(4) .
N2 N1 1.339(4) 10_557
O1 C1 1.243(4) 10_557
O2 C7 1.227(4) 10_557

loop_
_platon_squeeze_void_nr
_platon_squeeze_void_average_x
_platon_squeeze_void_average_y
_platon_squeeze_void_average_z
_platon_squeeze_void_volume
_platon_squeeze_void_count_electrons
1 -0.064 -0.055 -0.008 6683.0 2034.7
